data_7242378
loop_
_publ_author_name
'Sugiyarto, Kristian Handoyo'
'Onggo, Djulia'
'Akutsu, Hiroki'
'Reddy, Varimalla Raghavendra'
'Sutrisno, Hari'
'Nakazawa, Yasuhiro'
'Bhattacharjee, Ashis'

_publ_section_title
;
 Structural, magnetic and M\"ossbauer spectroscopic studies of the
 [Fe(3-bpp)2](CF3COO)2 complex: role of crystal packing leading to an
 incomplete Fe(ii) high spin &#x21CB; low spin transition
;
_journal_issue 15
_journal_name_full CrystEngComm
_journal_page_first 2854
_journal_page_last 2861
_journal_paper_doi 10.1039/D0CE01687J
_journal_volume 23
_journal_year 2021
_chemical_formula_moiety 'C22 H18 Fe N10, 2(C2 F3 O2)'
_chemical_formula_sum 'C26 H18 F6 Fe N10 O4'
_chemical_formula_weight 704.33
_space_group_crystal_system monoclinic
_space_group_IT_number 15
_space_group_name_Hall '-C 2yc'
_space_group_name_H-M_alt 'C 1 2/c 1'
_atom_sites_solution_hydrogens geom
_atom_sites_solution_primary direct
_atom_sites_solution_secondary difmap
_audit_block_doi 10.5517/ccdc.csd.cc265v6g
_audit_update_record
;
2020-09-11 deposited with the CCDC.	2021-03-03 downloaded from the CCDC.
;
_cell_angle_alpha 90.0000
_cell_angle_beta 92.334(7)
_cell_angle_gamma 90.0000
_cell_formula_units_Z 8
_cell_length_a 19.2154(4)
_cell_length_b 21.7934(4)
_cell_length_c 13.8564(4)
_cell_measurement_reflns_used 24637
_cell_measurement_temperature 100
_cell_measurement_theta_max 27.46
_cell_measurement_theta_min 1.87
_cell_volume 5797.8(2)
_computing_cell_refinement 'RAPID AUTO'
_computing_data_collection 'RAPID AUTO (Rigaku, ????)'
_computing_data_reduction 'RAPID AUTO'
_computing_molecular_graphics 'CrystalStructure 4.3'
_computing_publication_material 'CrystalStructure 4.3 (Rigaku, 2018)'
_computing_structure_refinement 'SHELXL Version 2018/3 (Sheldrick, 2008)'
_computing_structure_solution 'SHELXT Version 2018/2 (Sheldrick, 2014)'
_diffrn_ambient_temperature 100
_diffrn_detector_area_resol_mean 10.000
_diffrn_measured_fraction_theta_full 0.996
_diffrn_measured_fraction_theta_max 0.995
_diffrn_measurement_device_type 'Rigaku R-AXIS RAPID'
_diffrn_measurement_method \w
_diffrn_radiation_type 'Mo K\a'
_diffrn_radiation_wavelength 0.71075
_diffrn_reflns_av_R_equivalents 0.0340
_diffrn_reflns_av_unetI/netI 0.0242
_diffrn_reflns_Laue_measured_fraction_full 0.996
_diffrn_reflns_Laue_measured_fraction_max 0.995
_diffrn_reflns_limit_h_max 24
_diffrn_reflns_limit_h_min -24
_diffrn_reflns_limit_k_max 24
_diffrn_reflns_limit_k_min -28
_diffrn_reflns_limit_l_max 17
_diffrn_reflns_limit_l_min -17
_diffrn_reflns_number 27656
_diffrn_reflns_point_group_measured_fraction_full 0.996
_diffrn_reflns_point_group_measured_fraction_max 0.995
_diffrn_reflns_theta_full 25.242
_diffrn_reflns_theta_max 27.459
_diffrn_reflns_theta_min 2.009
_diffrn_standards_number 0
_exptl_absorpt_coefficient_mu 0.611
_exptl_absorpt_correction_T_max 0.869
_exptl_absorpt_correction_T_min 0.732
_exptl_absorpt_correction_type multi-scan
_exptl_absorpt_process_details 'ABSCOR (Rigaku, 1995)'
_exptl_crystal_colour black
_exptl_crystal_density_diffrn 1.614
_exptl_crystal_density_method 'not measured'
_exptl_crystal_description block
_exptl_crystal_F_000 2848.00
_exptl_crystal_preparation 'Magnetic properties'
_exptl_crystal_recrystallization_method
'The single crystals obtained were grown after a solution of the complex was left for few days.'
_exptl_crystal_size_max 0.750
_exptl_crystal_size_mid 0.480
_exptl_crystal_size_min 0.230
_refine_diff_density_max 0.80
_refine_diff_density_min -0.58
_refine_ls_extinction_method none
_refine_ls_goodness_of_fit_ref 1.067
_refine_ls_hydrogen_treatment constr
_refine_ls_number_parameters 427
_refine_ls_number_reflns 6595
_refine_ls_number_restraints 0
_refine_ls_R_factor_all 0.0463
_refine_ls_R_factor_gt 0.0399
_refine_ls_shift/su_max 0.002
_refine_ls_structure_factor_coef Fsqd
_refine_ls_weighting_details 'w = 1/[\s^2^(Fo^2^)+(0.0346P)^2^+15.4645P] where P=(Fo^2^+2Fc^2^)/3'
_refine_ls_weighting_scheme calc
_refine_ls_wR_factor_gt 0.0932
_refine_ls_wR_factor_ref 0.0961
_reflns_Friedel_coverage 0.000
_reflns_number_gt 5894
_reflns_number_total 6595
_reflns_threshold_expression F^2^>2.0\s(F^2^)
_cod_data_source_file d0ce01687j2.cif
_cod_data_source_block M191030B
_cod_depositor_comments 'Adding full bibliography for 7242376--7242379.cif.'
_cod_database_code 7242378

loop_
_space_group_symop_operation_xyz
'x, y, z'
'-x, y, -z+1/2'
'x+1/2, y+1/2, z'
'-x+1/2, y+1/2, -z+1/2'
'-x, -y, -z'
'x, -y, z-1/2'
'-x-1/2, -y-1/2, -z'
'x-1/2, -y-1/2, z-1/2'

loop_
_atom_site_label
_atom_site_type_symbol
_atom_site_fract_x
_atom_site_fract_y
_atom_site_fract_z
_atom_site_U_iso_or_equiv
_atom_site_adp_type
_atom_site_occupancy
_atom_site_site_symmetry_order
_atom_site_calc_flag
_atom_site_refinement_flags_posn
_atom_site_refinement_flags_adp
_atom_site_refinement_flags_occupancy
_atom_site_disorder_assembly
_atom_site_disorder_group
Fe1 Fe 0.500000 0.93183(2) 0.250000 0.01382(9) Uani 1 2 d S T P . .
Fe2 Fe 0.500000 0.57002(2) 0.750000 0.01180(9) Uani 1 2 d S T P . .
F1 F 0.68008(8) 0.78444(7) 0.50496(15) 0.0541(5) Uani 1 1 d . . . . .
F2 F 0.66893(8) 0.69328(8) 0.44969(13) 0.0497(4) Uani 1 1 d . . . . .
F3 F 0.65449(7) 0.70998(8) 0.59852(11) 0.0435(4) Uani 1 1 d . . . . .
F4 F 0.73411(11) 0.37057(11) 0.62928(16) 0.0805(7) Uani 1 1 d . . . . .
F5 F 0.75532(12) 0.32515(7) 0.76202(19) 0.0813(8) Uani 1 1 d . . . . .
F6 F 0.83466(7) 0.37695(7) 0.69663(13) 0.0435(4) Uani 1 1 d . . . . .
O1 O 0.54917(8) 0.79301(7) 0.44569(12) 0.0259(3) Uani 1 1 d . . . . .
O2 O 0.52567(7) 0.70049(6) 0.50744(11) 0.0225(3) Uani 1 1 d . . . . .
O3 O 0.67869(8) 0.43683(7) 0.77641(12) 0.0285(3) Uani 1 1 d . . . . .
O4 O 0.78897(7) 0.46882(7) 0.80242(11) 0.0257(3) Uani 1 1 d . . . . .
N1 N 0.40809(8) 0.94557(7) 0.16020(12) 0.0159(3) Uani 1 1 d . . . . .
N2 N 0.52332(8) 1.00786(7) 0.15176(12) 0.0160(3) Uani 1 1 d . . . . .
N3 N 0.57481(9) 1.04881(8) 0.14087(12) 0.0185(3) Uani 1 1 d . . . . .
H3N H 0.616917 1.045296 0.167718 0.022 Uiso 1 1 calc R U . . .
N4 N 0.42779(8) 0.85946(7) 0.28844(12) 0.0181(3) Uani 1 1 d . . . . .
N5 N 0.43056(9) 0.80720(8) 0.34025(13) 0.0218(4) Uani 1 1 d . . . . .
H5N H 0.464335 0.797735 0.382431 0.026 Uiso 1 1 calc R U . . .
N6 N 0.500000 0.48143(10) 0.750000 0.0128(4) Uani 1 2 d S T P . .
N7 N 0.53930(8) 0.55274(7) 0.62338(11) 0.0138(3) Uani 1 1 d . . . . .
N8 N 0.56609(8) 0.58500(7) 0.55114(11) 0.0158(3) Uani 1 1 d . . . . .
H8N H 0.562878 0.625087 0.544831 0.019 Uiso 1 1 calc R U . . .
N9 N 0.500000 0.65844(10) 0.750000 0.0163(4) Uani 1 2 d S T P . .
N10 N 0.59581(8) 0.58715(7) 0.80009(11) 0.0159(3) Uani 1 1 d . . . . .
N11 N 0.65501(8) 0.55582(8) 0.81915(12) 0.0181(3) Uani 1 1 d . . . . .
H11N H 0.659153 0.515759 0.813908 0.022 Uiso 1 1 calc R U . . .
C1 C 0.28799(11) 0.96636(11) 0.05068(16) 0.0265(5) Uani 1 1 d . . . . .
H1 H 0.246394 0.973702 0.013035 0.032 Uiso 1 1 calc R U . . .
C2 C 0.34341(11) 1.00637(10) 0.04506(15) 0.0236(4) Uani 1 1 d . . . . .
H2 H 0.340462 1.041241 0.003956 0.028 Uiso 1 1 calc R U . . .
C3 C 0.29260(10) 0.91543(10) 0.11098(16) 0.0235(4) Uani 1 1 d . . . . .
H3 H 0.254860 0.887493 0.114811 0.028 Uiso 1 1 calc R U . . .
C4 C 0.40378(10) 0.99440(9) 0.10114(14) 0.0176(4) Uani 1 1 d . . . . .
C5 C 0.35423(10) 0.90662(9) 0.16562(14) 0.0181(4) Uani 1 1 d . . . . .
C6 C 0.46793(10) 1.03064(9) 0.10086(14) 0.0164(4) Uani 1 1 d . . . . .
C7 C 0.48503(11) 1.08606(9) 0.05668(15) 0.0215(4) Uani 1 1 d . . . . .
H7 H 0.455651 1.111368 0.016815 0.026 Uiso 1 1 calc R U . . .
C8 C 0.55389(11) 1.09578(9) 0.08382(15) 0.0222(4) Uani 1 1 d . . . . .
H8 H 0.581638 1.129591 0.065522 0.027 Uiso 1 1 calc R U . . .
C9 C 0.36848(10) 0.85587(9) 0.23295(15) 0.0182(4) Uani 1 1 d . . . . .
C10 C 0.33362(11) 0.80096(10) 0.25017(17) 0.0245(4) Uani 1 1 d . . . . .
H10 H 0.290909 0.787168 0.220798 0.029 Uiso 1 1 calc R U . . .
C11 C 0.37484(11) 0.77118(10) 0.31915(18) 0.0265(5) Uani 1 1 d . . . . .
H11 H 0.365668 0.732290 0.346870 0.032 Uiso 1 1 calc R U . . .
C12 C 0.500000 0.35554(12) 0.750000 0.0198(5) Uani 1 2 d S T P . .
H12 H 0.500002 0.311948 0.750003 0.024 Uiso 1 2 calc R U P . .
C13 C 0.52995(10) 0.38710(9) 0.67524(14) 0.0178(4) Uani 1 1 d . . . . .
H13 H 0.550293 0.365641 0.623790 0.021 Uiso 1 1 calc R U . . .
C14 C 0.52946(9) 0.45070(8) 0.67747(13) 0.0140(3) Uani 1 1 d . . . . .
C15 C 0.55558(9) 0.49357(8) 0.60688(13) 0.0143(3) Uani 1 1 d . . . . .
C16 C 0.59361(9) 0.48840(9) 0.52319(13) 0.0169(4) Uani 1 1 d . . . . .
H16 H 0.611884 0.452143 0.495799 0.020 Uiso 1 1 calc R U . . .
C17 C 0.59863(10) 0.54771(9) 0.48939(14) 0.0178(4) Uani 1 1 d . . . . .
H17 H 0.621004 0.560154 0.432719 0.021 Uiso 1 1 calc R U . . .
C18 C 0.500000 0.78473(13) 0.750000 0.0310(7) Uani 1 2 d S T P . .
H18 H 0.500000 0.828318 0.749999 0.037 Uiso 1 2 calc R U P . .
C19 C 0.55738(12) 0.75310(10) 0.78804(16) 0.0275(5) Uani 1 1 d . . . . .
H19 H 0.596677 0.774556 0.814715 0.033 Uiso 1 1 calc R U . . .
C20 C 0.55621(11) 0.68931(9) 0.78634(14) 0.0200(4) Uani 1 1 d . . . . .
C21 C 0.61137(10) 0.64682(9) 0.81572(14) 0.0193(4) Uani 1 1 d . . . . .
C22 C 0.68146(11) 0.65273(11) 0.84740(16) 0.0269(5) Uani 1 1 d . . . . .
H22 H 0.705689 0.689312 0.864969 0.032 Uiso 1 1 calc R U . . .
C23 C 0.70719(11) 0.59392(11) 0.84736(16) 0.0258(4) Uani 1 1 d . . . . .
H23 H 0.753707 0.582161 0.864281 0.031 Uiso 1 1 calc R U . . .
C24 C 0.56412(10) 0.74367(9) 0.48617(14) 0.0175(4) Uani 1 1 d . . . . .
C25 C 0.64273(11) 0.73416(10) 0.51104(16) 0.0241(4) Uani 1 1 d . . . . .
C26 C 0.74300(10) 0.43333(9) 0.77050(15) 0.0206(4) Uani 1 1 d . . . . .
C27 C 0.76742(12) 0.37606(11) 0.71573(19) 0.0317(5) Uani 1 1 d . . . . .

loop_
_atom_site_aniso_label
_atom_site_aniso_U_11
_atom_site_aniso_U_22
_atom_site_aniso_U_33
_atom_site_aniso_U_23
_atom_site_aniso_U_13
_atom_site_aniso_U_12
Fe1 0.01097(17) 0.01245(18) 0.01778(19) 0.000 -0.00251(13) 0.000
Fe2 0.01093(17) 0.01030(17) 0.01426(18) 0.000 0.00164(13) 0.000
F1 0.0255(7) 0.0331(8) 0.1024(15) 0.0202(9) -0.0153(8) -0.0111(6)
F2 0.0285(8) 0.0624(11) 0.0586(11) -0.0164(8) 0.0061(7) 0.0153(7)
F3 0.0294(7) 0.0632(10) 0.0369(8) 0.0181(7) -0.0110(6) 0.0002(7)
F4 0.0597(12) 0.1096(18) 0.0707(14) -0.0583(13) -0.0172(10) 0.0227(12)
F5 0.1014(17) 0.0199(8) 0.127(2) 0.0081(9) 0.0623(15) -0.0046(9)
F6 0.0268(7) 0.0288(7) 0.0760(12) -0.0112(7) 0.0166(7) 0.0024(6)
O1 0.0245(7) 0.0185(7) 0.0344(9) 0.0056(6) -0.0028(6) 0.0021(6)
O2 0.0197(7) 0.0180(7) 0.0299(8) 0.0019(6) 0.0010(6) -0.0008(6)
O3 0.0156(7) 0.0293(8) 0.0407(9) 0.0014(7) 0.0019(6) 0.0008(6)
O4 0.0173(7) 0.0261(8) 0.0334(9) -0.0035(6) -0.0026(6) 0.0019(6)
N1 0.0126(7) 0.0171(8) 0.0177(8) -0.0036(6) -0.0022(6) 0.0008(6)
N2 0.0145(7) 0.0169(8) 0.0166(8) -0.0008(6) 0.0000(6) -0.0007(6)
N3 0.0153(8) 0.0181(8) 0.0220(8) 0.0001(6) 0.0009(6) -0.0020(6)
N4 0.0157(8) 0.0146(8) 0.0241(9) 0.0007(6) 0.0008(6) 0.0013(6)
N5 0.0177(8) 0.0150(8) 0.0326(10) 0.0039(7) 0.0012(7) 0.0004(6)
N6 0.0110(9) 0.0125(10) 0.0148(11) 0.000 -0.0010(8) 0.000
N7 0.0125(7) 0.0141(7) 0.0148(8) 0.0014(6) 0.0009(6) 0.0001(6)
N8 0.0145(7) 0.0159(7) 0.0171(8) 0.0034(6) 0.0021(6) -0.0008(6)
N9 0.0186(11) 0.0135(10) 0.0174(11) 0.000 0.0061(8) 0.000
N10 0.0134(7) 0.0188(8) 0.0155(8) 0.0008(6) 0.0017(6) -0.0014(6)
N11 0.0135(7) 0.0237(8) 0.0173(8) 0.0027(6) 0.0017(6) 0.0001(6)
C1 0.0162(9) 0.0361(12) 0.0264(11) -0.0031(9) -0.0081(8) 0.0044(9)
C2 0.0212(10) 0.0288(11) 0.0202(10) 0.0010(8) -0.0052(8) 0.0065(8)
C3 0.0133(9) 0.0278(11) 0.0291(11) -0.0065(8) -0.0034(8) -0.0017(8)
C4 0.0167(9) 0.0194(9) 0.0166(9) -0.0041(7) -0.0012(7) 0.0025(7)
C5 0.0144(9) 0.0193(9) 0.0206(10) -0.0056(7) -0.0005(7) 0.0020(7)
C6 0.0163(9) 0.0172(9) 0.0155(9) -0.0018(7) -0.0011(7) 0.0042(7)
C7 0.0237(10) 0.0195(9) 0.0212(10) 0.0026(7) 0.0008(8) 0.0047(8)
C8 0.0239(10) 0.0168(9) 0.0261(11) 0.0025(8) 0.0041(8) 0.0002(8)
C9 0.0130(8) 0.0178(9) 0.0239(10) -0.0052(7) 0.0018(7) 0.0006(7)
C10 0.0154(9) 0.0196(10) 0.0388(13) -0.0053(9) 0.0040(8) -0.0037(8)
C11 0.0211(10) 0.0164(9) 0.0423(13) 0.0010(9) 0.0074(9) -0.0020(8)
C12 0.0226(13) 0.0103(12) 0.0263(15) 0.000 -0.0005(11) 0.000
C13 0.0184(9) 0.0159(9) 0.0191(9) -0.0028(7) 0.0007(7) 0.0024(7)
C14 0.0122(8) 0.0155(8) 0.0141(9) -0.0007(7) -0.0015(6) 0.0017(7)
C15 0.0116(8) 0.0154(8) 0.0156(9) -0.0011(7) -0.0009(6) 0.0014(7)
C16 0.0147(8) 0.0203(9) 0.0158(9) -0.0011(7) 0.0012(7) 0.0023(7)
C17 0.0137(8) 0.0235(10) 0.0162(9) 0.0011(7) 0.0020(7) 0.0011(7)
C18 0.047(2) 0.0117(13) 0.0354(18) 0.000 0.0171(15) 0.000
C19 0.0346(12) 0.0177(10) 0.0309(12) -0.0048(8) 0.0113(9) -0.0088(9)
C20 0.0229(10) 0.0176(9) 0.0200(10) -0.0028(7) 0.0072(8) -0.0046(8)
C21 0.0198(9) 0.0200(9) 0.0185(10) -0.0024(7) 0.0048(7) -0.0063(8)
C22 0.0206(10) 0.0334(12) 0.0268(11) -0.0053(9) 0.0016(8) -0.0115(9)
C23 0.0144(9) 0.0393(12) 0.0236(11) 0.0003(9) 0.0001(7) -0.0057(9)
C24 0.0191(9) 0.0162(9) 0.0172(9) -0.0029(7) -0.0003(7) 0.0021(7)
C25 0.0214(10) 0.0201(10) 0.0307(12) 0.0051(8) -0.0004(8) 0.0001(8)
C26 0.0177(9) 0.0223(10) 0.0217(10) 0.0058(8) -0.0001(7) 0.0006(8)
C27 0.0234(11) 0.0242(11) 0.0479(15) -0.0045(10) 0.0044(10) -0.0048(9)

loop_
_atom_type_symbol
_atom_type_description
_atom_type_scat_dispersion_real
_atom_type_scat_dispersion_imag
_atom_type_scat_source
C C 0.0033 0.0016
;
International Tables for Crystallography
(Vol. C, Tables 4.2.6.8 and 6.1.1.4)
;
H H 0.0000 0.0000
;
International Tables for Crystallography
(Vol. C, Table 6.1.1.4)
;
O O 0.0106 0.0060
;
International Tables for Crystallography
(Vol. C, Tables 4.2.6.8 and 6.1.1.4)
;
N N 0.0061 0.0033
;
International Tables for Crystallography
(Vol. C, Tables 4.2.6.8 and 6.1.1.4)
;
F F 0.0171 0.0103
;
International Tables for Crystallography
(Vol. C, Tables 4.2.6.8 and 6.1.1.4)
;
Fe Fe 0.3463 0.8444
;
International Tables for Crystallography
(Vol. C, Tables 4.2.6.8 and 6.1.1.4)
;

loop_
_geom_angle_atom_site_label_1
_geom_angle_atom_site_label_2
_geom_angle_atom_site_label_3
_geom_angle
_geom_angle_site_symmetry_1
_geom_angle_site_symmetry_3
_geom_angle_publ_flag
N1 Fe1 N1 163.91(9) 2_655 . ?
N1 Fe1 N4 74.03(6) 2_655 2_655 ?
N1 Fe1 N4 118.52(6) . 2_655 ?
N1 Fe1 N4 118.52(6) 2_655 . ?
N1 Fe1 N4 74.03(6) . . ?
N4 Fe1 N4 87.37(8) 2_655 . ?
N1 Fe1 N2 73.69(6) 2_655 2_655 ?
N1 Fe1 N2 94.03(6) . 2_655 ?
N4 Fe1 N2 147.41(6) 2_655 2_655 ?
N4 Fe1 N2 104.22(6) . 2_655 ?
N1 Fe1 N2 94.03(6) 2_655 . ?
N1 Fe1 N2 73.69(6) . . ?
N4 Fe1 N2 104.22(6) 2_655 . ?
N4 Fe1 N2 147.42(6) . . ?
N2 Fe1 N2 82.39(8) 2_655 . ?
N9 Fe2 N6 180.0 . . ?
N9 Fe2 N7 101.00(5) . 2_656 ?
N6 Fe2 N7 79.00(5) . 2_656 ?
N9 Fe2 N7 101.00(5) . . ?
N6 Fe2 N7 79.00(5) . . ?
N7 Fe2 N7 158.01(9) 2_656 . ?
N9 Fe2 N10 79.11(5) . . ?
N6 Fe2 N10 100.89(5) . . ?
N7 Fe2 N10 96.23(6) 2_656 . ?
N7 Fe2 N10 87.91(6) . . ?
N9 Fe2 N10 79.11(5) . 2_656 ?
N6 Fe2 N10 100.89(5) . 2_656 ?
N7 Fe2 N10 87.91(6) 2_656 2_656 ?
N7 Fe2 N10 96.23(6) . 2_656 ?
N10 Fe2 N10 158.23(10) . 2_656 ?
C4 N1 C5 120.42(17) . . ?
C4 N1 Fe1 119.62(13) . . ?
C5 N1 Fe1 119.92(13) . . ?
N3 N2 C6 105.40(15) . . ?
N3 N2 Fe1 137.52(13) . . ?
C6 N2 Fe1 115.13(12) . . ?
C8 N3 N2 111.55(16) . . ?
C8 N3 H3N 124.2 . . ?
N2 N3 H3N 124.2 . . ?
N5 N4 C9 105.58(16) . . ?
N5 N4 Fe1 136.91(13) . . ?
C9 N4 Fe1 115.68(13) . . ?
N4 N5 C11 111.26(18) . . ?
N4 N5 H5N 124.4 . . ?
C11 N5 H5N 124.4 . . ?
C14 N6 C14 120.6(2) 2_656 . ?
C14 N6 Fe2 119.71(11) 2_656 . ?
C14 N6 Fe2 119.71(11) . . ?
N8 N7 C15 106.00(15) . . ?
N8 N7 Fe2 137.28(13) . . ?
C15 N7 Fe2 115.64(12) . . ?
N7 N8 C17 111.01(16) . . ?
N7 N8 H8N 124.5 . . ?
C17 N8 H8N 124.5 . . ?
C20 N9 C20 120.3(2) . 2_656 ?
C20 N9 Fe2 119.84(12) . . ?
C20 N9 Fe2 119.84(12) 2_656 . ?
N11 N10 C21 106.13(16) . . ?
N11 N10 Fe2 137.91(13) . . ?
C21 N10 Fe2 115.81(13) . . ?
N10 N11 C23 110.97(17) . . ?
N10 N11 H11N 124.5 . . ?
C23 N11 H11N 124.5 . . ?
C2 C1 C3 120.51(19) . . ?
C2 C1 H1 119.7 . . ?
C3 C1 H1 119.7 . . ?
C1 C2 C4 118.5(2) . . ?
C1 C2 H2 120.8 . . ?
C4 C2 H2 120.8 . . ?
C1 C3 C5 117.96(19) . . ?
C1 C3 H3 121.0 . . ?
C5 C3 H3 121.0 . . ?
N1 C4 C2 121.14(18) . . ?
N1 C4 C6 113.45(16) . . ?
C2 C4 C6 125.39(18) . . ?
N1 C5 C3 121.51(19) . . ?
N1 C5 C9 112.84(17) . . ?
C3 C5 C9 125.65(18) . . ?
N2 C6 C7 110.65(17) . . ?
N2 C6 C4 116.55(17) . . ?
C7 C6 C4 132.80(18) . . ?
C8 C7 C6 104.67(17) . . ?
C8 C7 H7 127.7 . . ?
C6 C7 H7 127.7 . . ?
N3 C8 C7 107.72(18) . . ?
N3 C8 H8 126.1 . . ?
C7 C8 H8 126.1 . . ?
N4 C9 C10 110.59(18) . . ?
N4 C9 C5 116.75(17) . . ?
C10 C9 C5 132.60(19) . . ?
C11 C10 C9 104.83(18) . . ?
C11 C10 H10 127.6 . . ?
C9 C10 H10 127.6 . . ?
N5 C11 C10 107.73(18) . . ?
N5 C11 H11 126.1 . . ?
C10 C11 H11 126.1 . . ?
C13 C12 C13 120.6(2) . 2_656 ?
C13 C12 H12 119.7 . . ?
C13 C12 H12 119.7 2_656 . ?
C14 C13 C12 118.39(18) . . ?
C14 C13 H13 120.8 . . ?
C12 C13 H13 120.8 . . ?
N6 C14 C13 121.03(18) . . ?
N6 C14 C15 110.35(16) . . ?
C13 C14 C15 128.58(17) . . ?
N7 C15 C16 110.48(16) . . ?
N7 C15 C14 114.27(16) . . ?
C16 C15 C14 135.25(17) . . ?
C17 C16 C15 104.58(17) . . ?
C17 C16 H16 127.7 . . ?
C15 C16 H16 127.7 . . ?
N8 C17 C16 107.93(17) . . ?
N8 C17 H17 126.0 . . ?
C16 C17 H17 126.0 . . ?
C19 C18 C19 120.4(3) 2_656 . ?
C19 C18 H18 119.8 2_656 . ?
C19 C18 H18 119.8 . . ?
C18 C19 C20 118.6(2) . . ?
C18 C19 H19 120.7 . . ?
C20 C19 H19 120.7 . . ?
N9 C20 C19 121.1(2) . . ?
N9 C20 C21 110.47(17) . . ?
C19 C20 C21 128.41(19) . . ?
N10 C21 C22 109.97(18) . . ?
N10 C21 C20 114.50(17) . . ?
C22 C21 C20 135.07(19) . . ?
C23 C22 C21 104.77(19) . . ?
C23 C22 H22 127.6 . . ?
C21 C22 H22 127.6 . . ?
N11 C23 C22 108.14(18) . . ?
N11 C23 H23 125.9 . . ?
C22 C23 H23 125.9 . . ?
O2 C24 O1 129.50(19) . . ?
O2 C24 C25 115.52(17) . . ?
O1 C24 C25 114.96(17) . . ?
F1 C25 F3 108.38(19) . . ?
F1 C25 F2 107.01(19) . . ?
F3 C25 F2 105.03(18) . . ?
F1 C25 C24 113.84(17) . . ?
F3 C25 C24 112.51(17) . . ?
F2 C25 C24 109.58(17) . . ?
O4 C26 O3 129.2(2) . . ?
O4 C26 C27 116.90(18) . . ?
O3 C26 C27 113.87(18) . . ?
F5 C27 F6 107.7(2) . . ?
F5 C27 F4 105.9(2) . . ?
F6 C27 F4 104.8(2) . . ?
F5 C27 C26 112.4(2) . . ?
F6 C27 C26 113.80(18) . . ?
F4 C27 C26 111.6(2) . . ?

loop_
_geom_bond_atom_site_label_1
_geom_bond_atom_site_label_2
_geom_bond_distance
_geom_bond_site_symmetry_2
_geom_bond_publ_flag
Fe1 N1 2.1395(16) 2_655 ?
Fe1 N1 2.1395(16) . ?
Fe1 N4 2.1810(16) 2_655 ?
Fe1 N4 2.1810(16) . ?
Fe1 N2 2.2019(16) 2_655 ?
Fe1 N2 2.2019(16) . ?
Fe2 N9 1.927(2) . ?
Fe2 N6 1.931(2) . ?
Fe2 N7 1.9744(15) 2_656 ?
Fe2 N7 1.9744(15) . ?
Fe2 N10 1.9765(16) . ?
Fe2 N10 1.9765(16) 2_656 ?
F1 C25 1.315(3) . ?
F2 C25 1.343(3) . ?
F3 C25 1.333(3) . ?
F4 C27 1.340(3) . ?
F5 C27 1.307(3) . ?
F6 C27 1.330(3) . ?
O1 C24 1.241(2) . ?
O2 C24 1.239(2) . ?
O3 C26 1.244(2) . ?
O4 C26 1.242(3) . ?
N1 C4 1.343(3) . ?
N1 C5 1.343(3) . ?
N2 N3 1.346(2) . ?
N2 C6 1.347(2) . ?
N3 C8 1.345(3) . ?
N3 H3N 0.8800 . ?
N4 N5 1.346(2) . ?
N4 C9 1.351(2) . ?
N5 C11 1.350(3) . ?
N5 H5N 0.8800 . ?
N6 C14 1.351(2) 2_656 ?
N6 C14 1.351(2) . ?
N7 N8 1.343(2) . ?
N7 C15 1.349(2) . ?
N8 C17 1.352(2) . ?
N8 H8N 0.8800 . ?
N9 C20 1.352(2) . ?
N9 C20 1.352(2) 2_656 ?
N10 N11 1.344(2) . ?
N10 C21 1.350(3) . ?
N11 C23 1.348(3) . ?
N11 H11N 0.8800 . ?
C1 C2 1.381(3) . ?
C1 C3 1.390(3) . ?
C1 H1 0.9500 . ?
C2 C4 1.394(3) . ?
C2 H2 0.9500 . ?
C3 C5 1.393(3) . ?
C3 H3 0.9500 . ?
C4 C6 1.464(3) . ?
C5 C9 1.465(3) . ?
C6 C7 1.399(3) . ?
C7 C8 1.377(3) . ?
C7 H7 0.9500 . ?
C8 H8 0.9500 . ?
C9 C10 1.397(3) . ?
C10 C11 1.379(3) . ?
C10 H10 0.9500 . ?
C11 H11 0.9500 . ?
C12 C13 1.388(2) . ?
C12 C13 1.388(2) 2_656 ?
C12 H12 0.9500 . ?
C13 C14 1.386(3) . ?
C13 H13 0.9500 . ?
C14 C15 1.457(3) . ?
C15 C16 1.400(3) . ?
C16 C17 1.380(3) . ?
C16 H16 0.9500 . ?
C17 H17 0.9500 . ?
C18 C19 1.386(3) 2_656 ?
C18 C19 1.386(3) . ?
C18 H18 0.9500 . ?
C19 C20 1.391(3) . ?
C19 H19 0.9500 . ?
C20 C21 1.453(3) . ?
C21 C22 1.405(3) . ?
C22 C23 1.374(3) . ?
C22 H22 0.9500 . ?
C23 H23 0.9500 . ?
C24 C25 1.550(3) . ?
C26 C27 1.544(3) . ?

loop_
_geom_hbond_atom_site_label_D
_geom_hbond_atom_site_label_H
_geom_hbond_atom_site_label_A
_geom_hbond_site_symmetry_D
_geom_hbond_site_symmetry_H
_geom_hbond_site_symmetry_A
_geom_hbond_distance_DA
_geom_hbond_distance_DH
_geom_hbond_distance_HA
_geom_hbond_angle_DHA
_geom_hbond_publ_flag
N3 H3N O4 . . 7_776 2.729(2) 0.880 1.864 167.2 no
N5 H5N O1 . . . 2.675(2) 0.880 1.822 162.5 no
N8 H8N O2 . . . 2.696(2) 0.880 1.857 158.6 no
N11 H11N O3 . . . 2.703(2) 0.880 1.840 166.2 no

loop_
_geom_torsion_atom_site_label_1
_geom_torsion_atom_site_label_2
_geom_torsion_atom_site_label_3
_geom_torsion_atom_site_label_4
_geom_torsion
_geom_torsion_site_symmetry_1
_geom_torsion_site_symmetry_2
_geom_torsion_site_symmetry_3
_geom_torsion_site_symmetry_4
_geom_torsion_publ_flag
C6 N2 N3 C8 -1.0(2) . . . . ?
Fe1 N2 N3 C8 -163.35(15) . . . . ?
C9 N4 N5 C11 -0.2(2) . . . . ?
Fe1 N4 N5 C11 -163.25(16) . . . . ?
C15 N7 N8 C17 0.2(2) . . . . ?
Fe2 N7 N8 C17 167.12(14) . . . . ?
C21 N10 N11 C23 0.7(2) . . . . ?
Fe2 N10 N11 C23 175.68(15) . . . . ?
C3 C1 C2 C4 0.0(3) . . . . ?
C2 C1 C3 C5 0.6(3) . . . . ?
C5 N1 C4 C2 0.8(3) . . . . ?
Fe1 N1 C4 C2 -176.90(14) . . . . ?
C5 N1 C4 C6 -177.57(16) . . . . ?
Fe1 N1 C4 C6 4.7(2) . . . . ?
C1 C2 C4 N1 -0.7(3) . . . . ?
C1 C2 C4 C6 177.44(19) . . . . ?
C4 N1 C5 C3 -0.2(3) . . . . ?
Fe1 N1 C5 C3 177.53(15) . . . . ?
C4 N1 C5 C9 179.49(17) . . . . ?
Fe1 N1 C5 C9 -2.8(2) . . . . ?
C1 C3 C5 N1 -0.5(3) . . . . ?
C1 C3 C5 C9 179.88(19) . . . . ?
N3 N2 C6 C7 0.7(2) . . . . ?
Fe1 N2 C6 C7 167.63(13) . . . . ?
N3 N2 C6 C4 -179.72(16) . . . . ?
Fe1 N2 C6 C4 -12.8(2) . . . . ?
N1 C4 C6 N2 5.6(2) . . . . ?
C2 C4 C6 N2 -172.65(18) . . . . ?
N1 C4 C6 C7 -174.9(2) . . . . ?
C2 C4 C6 C7 6.8(3) . . . . ?
N2 C6 C7 C8 -0.2(2) . . . . ?
C4 C6 C7 C8 -179.7(2) . . . . ?
N2 N3 C8 C7 0.9(2) . . . . ?
C6 C7 C8 N3 -0.4(2) . . . . ?
N5 N4 C9 C10 0.1(2) . . . . ?
Fe1 N4 C9 C10 167.36(13) . . . . ?
N5 N4 C9 C5 -177.50(16) . . . . ?
Fe1 N4 C9 C5 -10.2(2) . . . . ?
N1 C5 C9 N4 8.6(2) . . . . ?
C3 C5 C9 N4 -171.77(19) . . . . ?
N1 C5 C9 C10 -168.3(2) . . . . ?
C3 C5 C9 C10 11.3(4) . . . . ?
N4 C9 C10 C11 0.0(2) . . . . ?
C5 C9 C10 C11 177.1(2) . . . . ?
N4 N5 C11 C10 0.2(2) . . . . ?
C9 C10 C11 N5 -0.1(2) . . . . ?
C13 C12 C13 C14 0.32(12) 2_656 . . . ?
C14 N6 C14 C13 0.33(13) 2_656 . . . ?
Fe2 N6 C14 C13 -179.67(13) . . . . ?
C14 N6 C14 C15 178.24(16) 2_656 . . . ?
Fe2 N6 C14 C15 -1.76(16) . . . . ?
C12 C13 C14 N6 -0.6(2) . . . . ?
C12 C13 C14 C15 -178.14(15) . . . . ?
N8 N7 C15 C16 0.4(2) . . . . ?
Fe2 N7 C15 C16 -169.85(12) . . . . ?
N8 N7 C15 C14 -178.84(15) . . . . ?
Fe2 N7 C15 C14 11.0(2) . . . . ?
N6 C14 C15 N7 -6.0(2) . . . . ?
C13 C14 C15 N7 171.71(18) . . . . ?
N6 C14 C15 C16 175.08(18) . . . . ?
C13 C14 C15 C16 -7.2(3) . . . . ?
N7 C15 C16 C17 -0.7(2) . . . . ?
C14 C15 C16 C17 178.2(2) . . . . ?
N7 N8 C17 C16 -0.7(2) . . . . ?
C15 C16 C17 N8 0.8(2) . . . . ?
C19 C18 C19 C20 0.56(13) 2_656 . . . ?
C20 N9 C20 C19 0.58(14) 2_656 . . . ?
Fe2 N9 C20 C19 -179.42(14) . . . . ?
C20 N9 C20 C21 -176.63(18) 2_656 . . . ?
Fe2 N9 C20 C21 3.37(18) . . . . ?
C18 C19 C20 N9 -1.1(3) . . . . ?
C18 C19 C20 C21 175.53(17) . . . . ?
N11 N10 C21 C22 -1.4(2) . . . . ?
Fe2 N10 C21 C22 -177.66(13) . . . . ?
N11 N10 C21 C20 172.03(16) . . . . ?
Fe2 N10 C21 C20 -4.2(2) . . . . ?
N9 C20 C21 N10 0.7(2) . . . . ?
C19 C20 C21 N10 -176.3(2) . . . . ?
N9 C20 C21 C22 171.9(2) . . . . ?
C19 C20 C21 C22 -5.0(4) . . . . ?
N10 C21 C22 C23 1.6(2) . . . . ?
C20 C21 C22 C23 -170.0(2) . . . . ?
N10 N11 C23 C22 0.3(2) . . . . ?
C21 C22 C23 N11 -1.1(2) . . . . ?
O2 C24 C25 F1 -167.68(19) . . . . ?
O1 C24 C25 F1 13.9(3) . . . . ?
O2 C24 C25 F3 -43.9(3) . . . . ?
O1 C24 C25 F3 137.73(19) . . . . ?
O2 C24 C25 F2 72.6(2) . . . . ?
O1 C24 C25 F2 -105.8(2) . . . . ?
O4 C26 C27 F5 112.8(2) . . . . ?
O3 C26 C27 F5 -66.9(3) . . . . ?
O4 C26 C27 F6 -10.0(3) . . . . ?
O3 C26 C27 F6 170.3(2) . . . . ?
O4 C26 C27 F4 -128.3(2) . . . . ?
O3 C26 C27 F4 52.0(3) . . . . ?
